data_2008902
loop_
_publ_author_name
'Dobson, Allison J.'
'Gerkin, Roger E.'

_publ_section_title
;
 C---H&#x00B7;&#x00B7;&#x00B7;O interactions in dimethyl
 6,6'-dimethoxy-3,3',5,5'-tetramethylbiphenyl-2,2'-dicarboxylate
;
_journal_issue 9
_journal_name_full 'Acta Crystallographica Section C'
_journal_page_first 1496
_journal_page_last 1499
_journal_paper_doi 10.1107/S0108270199007891
_journal_volume 55
_journal_year 1999
_chemical_formula_moiety 'C22 H26 O6'
_chemical_formula_sum 'C22 H26 O6'
_chemical_formula_weight 386.44
_space_group_IT_number 60
_symmetry_cell_setting orthorhombic
_symmetry_space_group_name_Hall '-P 2n 2ab'
_symmetry_space_group_name_H-M 'P b c n'
_cell_angle_alpha 90
_cell_angle_beta 90
_cell_angle_gamma 90
_cell_formula_units_Z 4
_cell_length_a 14.8980(10)
_cell_length_b 9.190(2)
_cell_length_c 15.525(2)
_cell_measurement_reflns_used 25
_cell_measurement_temperature 296
_cell_measurement_theta_max 14.2
_cell_measurement_theta_min 11.3
_cell_volume 2125.6(6)
_computing_cell_refinement 'MSC/AFC Diffractometer Control Software'
_computing_data_collection
;
MSC/AFC Diffractometer Control Software (Molecular Structure Corporation,
1988)
;
_computing_data_reduction 'TEXSAN (Molecular Structure Corporation, 1995)'
_computing_molecular_graphics 'ORTEPII (Johnson, 1976)'
_computing_publication_material 'TEXSAN and PLATON (Spek, 1990)'
_computing_structure_refinement TEXSAN
_computing_structure_solution 'SHELXS86 (Sheldrick, 1985)'
_diffrn_ambient_temperature 296
_diffrn_measurement_device 'Rigaku AFC-5S'
_diffrn_measurement_method \w/2\q
_diffrn_radiation_monochromator graphite
_diffrn_radiation_source 'X-ray tube'
_diffrn_radiation_type MoK\a
_diffrn_radiation_wavelength 0.71073
_diffrn_reflns_av_R_equivalents 0
_diffrn_reflns_limit_h_max 19
_diffrn_reflns_limit_h_min 0
_diffrn_reflns_limit_k_max 11
_diffrn_reflns_limit_k_min 0
_diffrn_reflns_limit_l_max 0
_diffrn_reflns_limit_l_min -20
_diffrn_reflns_number 2455
_diffrn_reflns_theta_max 27.56
_diffrn_reflns_theta_min 2.00
_diffrn_standards_decay_% 3.58
_diffrn_standards_interval_count 150
_diffrn_standards_number 6
_exptl_absorpt_coefficient_mu 0.087
_exptl_absorpt_correction_type none
_exptl_crystal_colour colorless
_exptl_crystal_density_diffrn 1.207
_exptl_crystal_density_method 'not measured'
_exptl_crystal_description prism
_exptl_crystal_F_000 824
_exptl_crystal_size_max 0.35
_exptl_crystal_size_mid 0.31
_exptl_crystal_size_min 0.31
_refine_diff_density_max 0.40
_refine_diff_density_min -0.39
_refine_ls_extinction_coef 4.3E-7(3)
_refine_ls_extinction_method 'Zachariasen (1963, 1968)'
_refine_ls_goodness_of_fit_ref 1.35
_refine_ls_hydrogen_treatment constr
_refine_ls_matrix_type full
_refine_ls_number_parameters 132
_refine_ls_number_reflns 2454
_refine_ls_R_factor_gt 0.055
_refine_ls_shift/su_max 0.0002
_refine_ls_structure_factor_coef Fsqd
_refine_ls_weighting_details 'w = 1/[\s^2^~cs~ + (0.005 I)^2^]'
_refine_ls_weighting_scheme calc
_refine_ls_wR_factor_ref 0.074
_reflns_number_gt 1069
_reflns_number_total 2455
_reflns_threshold_expression I>2\s(I)
_cod_data_source_file fr1207.cif
_cod_data_source_block one
_cod_depositor_comments
;
The following automatic conversions were performed:

'_atom_site_thermal_displace_type' tag value 'Uij' was replaced with
'Uani' value 14 times.

Automatic conversion script
Id: cif_fix_values 1646 2011-03-28 12:23:43Z adriana 

The following automatic conversions were performed:

'_refine_ls_weighting_scheme' value 'w = 1/[\s^2^~cs~ + (0.005 I)^2^]
' was changed to 'calc'. New tag '_refine_ls_weighting_details' was
created. The value of the new tag was set to 'w = 1/[\s^2^~cs~ +
(0.005 I)^2^]'.

Automatic conversion script
Id: cif_fix_values 3143 2015-03-26 13:38:13Z robertas 
;
_cod_original_cell_volume 2125.6(8)
_cod_database_code 2008902

loop_
_symmetry_equiv_pos_as_xyz
'  +x,  +y,  +z'
1/2-x,1/2-y,1/2+z
'1/2+x,1/2-y,  -z'
'  -x,  +y,1/2-z'
'  -x,  -y,  -z'
1/2+x,1/2+y,1/2-z
'1/2-x,1/2+y,  +z'
'  +x,  -y,1/2+z'

loop_
_atom_site_aniso_label
_atom_site_aniso_U_11
_atom_site_aniso_U_22
_atom_site_aniso_U_33
_atom_site_aniso_U_12
_atom_site_aniso_U_13
_atom_site_aniso_U_23
O1 0.1110(10) 0.0412(9) 0.0960(10) 0.0070(10) 0.0030(10) 0.0044(10)
O2 0.0990(10) 0.0710(10) 0.0810(10) 0.0190(10) -0.0120(10) 0.0060(10)
O3 0.0660(10) 0.0427(9) 0.0840(10) 0.0091(9) -0.0010(10) -0.0011(9)
C1 0.0470(10) 0.0350(10) 0.059(2) -0.0020(10) 0.0010(10) -0.0020(10)
C2 0.0530(10) 0.0400(10) 0.060(2) -0.0020(10) 0.0020(10) 0.0020(10)
C3 0.0520(10) 0.0500(10) 0.070(2) 0.0010(10) 0.0060(10) -0.0060(10)
C4 0.067(2) 0.059(2) 0.062(2) -0.0090(10) 0.0110(10) -0.0040(10)
C5 0.066(2) 0.0450(10) 0.060(2) -0.0080(10) -0.0020(10) 0.0030(10)
C6 0.0530(10) 0.0370(10) 0.062(2) -0.0010(10) -0.0010(10) -0.0050(10)
C7 0.055(2) 0.051(2) 0.076(2) 0.0100(10) 0.011(2) -0.001(2)
C8 0.150(3) 0.0450(10) 0.135(3) 0.022(2) 0.007(2) 0.022(2)
C9 0.072(2) 0.088(2) 0.091(2) 0.018(2) 0.018(2) -0.004(2)
C10 0.102(2) 0.069(2) 0.076(2) -0.005(2) -0.001(2) 0.016(2)
C11 0.075(2) 0.082(2) 0.144(3) 0.018(2) -0.017(2) -0.020(2)

loop_
_atom_site_label
_atom_site_fract_x
_atom_site_fract_y
_atom_site_fract_z
_atom_site_U_iso_or_equiv
_atom_site_thermal_displace_type
_atom_site_calc_flag
_atom_site_calc_attached_atom
_atom_site_occupancy
O1 0.40270(10) 0.8023(2) 0.28620(10) 0.0827(6) Uani ? ? 1
O2 0.35920(10) 0.6557(2) 0.17900(10) 0.0837(7) Uani ? ? 1
O3 0.55770(10) 0.23800(10) 0.33190(10) 0.0644(5) Uani ? ? 1
C1 0.47550(10) 0.4510(2) 0.29210(10) 0.0470(7) Uani ? ? 1
C2 0.40930(10) 0.5528(2) 0.31270(10) 0.0508(7) Uani ? ? 1
C3 0.36040(10) 0.5428(2) 0.3893(2) 0.0571(8) Uani ? ? 1
C4 0.3803(2) 0.4301(3) 0.44500(10) 0.0629(8) Uani ? ? 1
C5 0.4474(2) 0.3296(2) 0.42810(10) 0.0570(8) Uani ? ? 1
C6 0.49390(10) 0.3415(2) 0.35170(10) 0.0506(7) Uani ? ? 1
C7 0.3874(2) 0.6721(2) 0.2506(2) 0.0608(8) Uani ? ? 1
C8 0.3819(2) 0.9282(2) 0.2343(2) 0.1100(10) Uani ? ? 1
C9 0.2839(2) 0.6461(3) 0.4105(2) 0.0835(9) Uani ? ? 1
C10 0.4670(2) 0.2076(3) 0.4905(2) 0.0821(10) Uani ? ? 1
C11 0.6470(2) 0.2770(3) 0.3498(2) 0.1000(10) Uani ? ? 1
H4 0.3458 0.4210 0.4983 0.0754 Uiso calc C4 1
H8A1 0.3178 0.9507 0.2394 0.1326 Uiso calc C8 0.48(3)
H8A2 0.4173 1.0115 0.2543 0.1326 Uiso calc C8 0.484
H8A3 0.3964 0.9078 0.1739 0.1326 Uiso calc C8 0.484
H8B1 0.4300 0.9441 0.1922 0.1326 Uiso calc C8 0.516
H8B2 0.3747 1.0149 0.2703 0.1326 Uiso calc C8 0.516
H8B3 0.3258 0.9108 0.2029 0.1326 Uiso calc C8 0.516
H9A1 0.2474 0.6044 0.4568 0.1012 Uiso calc C9 0.79(2)
H9A2 0.3085 0.7397 0.4291 0.1012 Uiso calc C9 0.786
H9A3 0.2466 0.6603 0.3589 0.1012 Uiso calc C9 0.786
H9B1 0.2793 0.6593 0.4730 0.1012 Uiso calc C9 0.214
H9B2 0.2952 0.7395 0.3822 0.1012 Uiso calc C9 0.214
H9B3 0.2279 0.6061 0.3873 0.1012 Uiso calc C9 0.214
H10A1 0.4193 0.2032 0.5339 0.0991 Uiso calc C10 0.65(2)
H10A2 0.4696 0.1152 0.4592 0.0991 Uiso calc C10 0.649
H10A3 0.5247 0.2256 0.5189 0.0991 Uiso calc C10 0.649
H10B1 0.4178 0.1364 0.4883 0.0991 Uiso calc C10 0.351
H10B2 0.5235 0.1603 0.4746 0.0991 Uiso calc C10 0.351
H10B3 0.4713 0.2484 0.5487 0.0991 Uiso calc C10 0.351
H11A1 0.6857 0.1916 0.3429 0.1209 Uiso calc C11 0.59(3)
H11A2 0.6660 0.3535 0.3100 0.1209 Uiso calc C11 0.592
H11A3 0.6512 0.3127 0.4092 0.1209 Uiso calc C11 0.592
H11B1 0.6831 0.2764 0.2971 0.1209 Uiso calc C11 0.408
H11B2 0.6718 0.2083 0.3919 0.1209 Uiso calc C11 0.408
H11B3 0.6477 0.3736 0.3764 0.1209 Uiso calc C11 0.408

loop_
_atom_type_symbol
_atom_type_scat_dispersion_real
_atom_type_scat_dispersion_imag
_atom_type_scat_source
H 0 0 'Stewart et al. (1965)'
C .003 .002 'Creagh & McAuley (1992)'
O .011 .006 'Creagh & McAuley (1992)'

loop_
_geom_angle_atom_site_label_1
_geom_angle_atom_site_label_2
_geom_angle_atom_site_label_3
_geom_angle_site_symmetry_1
_geom_angle
_geom_angle_publ_flag
C7 O1 C8 ? 116.6(2) yes
C6 O3 C11 ? 115.6(2) yes
C1 C1 C2 4_655 123.0(2) no
C1 C1 C6 4_655 118.9(2) no
C2 C1 C6 ? 118.0(2) no
C1 C2 C3 ? 121.3(2) no
C1 C2 C7 ? 119.8(2) no
C3 C2 C7 ? 118.9(2) no
C2 C3 C4 ? 118.0(2) no
C2 C3 C9 ? 122.3(2) no
C4 C3 C9 ? 119.6(2) no
C3 C4 C5 ? 122.5(2) no
C3 C4 H4 ? 118.8 no
C5 C4 H4 ? 118.8 no
C4 C5 C6 ? 118.2(2) no
C4 C5 C10 ? 120.9(2) no
C6 C5 C10 ? 120.9(2) no
O3 C6 C1 ? 119.1(2) no
O3 C6 C5 ? 118.9(2) no
C1 C6 C5 ? 122.0(2) no
O1 C7 O2 ? 123.8(2) yes
O1 C7 C2 ? 110.6(2) yes
O2 C7 C2 ? 125.6(2) yes
O1 C8 H8A1 ? 109.4 no
O1 C8 H8A2 ? 109.4 no
O1 C8 H8A3 ? 109.4 no
O1 C8 H8B1 ? 109.5 no
O1 C8 H8B2 ? 110.8 no
O1 C8 H8B3 ? 109.3 no
H8A1 C8 H8A2 ? 109.5 no
H8A1 C8 H8A3 ? 109.5 no
H8A2 C8 H8A3 ? 109.5 no
H8B1 C8 H8B2 ? 109.8 no
H8B1 C8 H8B3 ? 108.4 no
H8B2 C8 H8B3 ? 108.9 no
C3 C9 H9A1 ? 109.3 no
C3 C9 H9A2 ? 109.4 no
C3 C9 H9A3 ? 109.3 no
C3 C9 H9B1 ? 110.1 no
C3 C9 H9B2 ? 108.7 no
C3 C9 H9B3 ? 108.9 no
H9A1 C9 H9A2 ? 109.5 no
H9A1 C9 H9A3 ? 109.7 no
H9A2 C9 H9A3 ? 109.6 no
H9B1 C9 H9B2 ? 110.4 no
H9B1 C9 H9B3 ? 110.5 no
H9B2 C9 H9B3 ? 108.1 no
C5 C10 H10A1 ? 109.4 no
C5 C10 H10A2 ? 109.4 no
C5 C10 H10A3 ? 109.5 no
C5 C10 H10B1 ? 109.1 no
C5 C10 H10B2 ? 109.5 no
C5 C10 H10B3 ? 108.6 no
H10A1 C10 H10A2 ? 109.5 no
H10A1 C10 H10A3 ? 109.5 no
H10A2 C10 H10A3 ? 109.6 no
H10B1 C10 H10B2 ? 109.6 no
H10B1 C10 H10B3 ? 109.6 no
H10B2 C10 H10B3 ? 110.3 no
O3 C11 H11A1 ? 109.3 no
O3 C11 H11A2 ? 109.4 no
O3 C11 H11A3 ? 109.3 no
O3 C11 H11B1 ? 110.7 no
O3 C11 H11B2 ? 108.9 no
O3 C11 H11B3 ? 108.9 no
H11A1 C11 H11A2 ? 109.6 no
H11A1 C11 H11A3 ? 109.5 no
H11A2 C11 H11A3 ? 109.6 no
H11B1 C11 H11B2 ? 110.3 no
H11B1 C11 H11B3 ? 110.5 no
H11B2 C11 H11B3 ? 107.4 no

loop_
_geom_bond_atom_site_label_1
_geom_bond_atom_site_label_2
_geom_bond_site_symmetry_1
_geom_bond_site_symmetry_2
_geom_bond_distance
_geom_bond_publ_flag
O1 C7 ? ? 1.338(3) yes
O1 C8 ? ? 1.445(3) yes
O2 C7 ? ? 1.197(3) yes
O3 C6 ? ? 1.380(2) yes
O3 C11 ? ? 1.406(3) yes
C1 C1 ? 4_655 1.497(4) yes
C1 C2 ? ? 1.396(2) no
C1 C6 ? ? 1.394(3) no
C2 C3 ? ? 1.397(3) no
C2 C7 ? ? 1.497(3) no
C3 C4 ? ? 1.381(3) no
C3 C9 ? ? 1.520(3) no
C4 C5 ? ? 1.385(3) no
C4 H4 ? ? 0.98 no
C5 C6 ? ? 1.379(3) no
C5 C10 ? ? 1.510(3) no
C8 H8A1 ? ? 0.98 no
C8 H8A2 ? ? 0.98 no
C8 H8A3 ? ? 0.98 no
C8 H8B1 ? ? 0.98 no
C8 H8B2 ? ? 0.98 no
C8 H8B3 ? ? 0.98 no
C9 H9A1 ? ? 0.98 no
C9 H9A2 ? ? 0.98 no
C9 H9A3 ? ? 0.98 no
C9 H9B1 ? ? 0.98 no
C9 H9B2 ? ? 0.98 no
C9 H9B3 ? ? 0.98 no
C10 H10A1 ? ? 0.98 no
C10 H10A2 ? ? 0.98 no
C10 H10A3 ? ? 0.98 no
C10 H10B1 ? ? 0.98 no
C10 H10B2 ? ? 0.98 no
C10 H10B3 ? ? 0.98 no
C11 H11A1 ? ? 0.98 no
C11 H11A2 ? ? 0.98 no
C11 H11A3 ? ? 0.98 no
C11 H11B1 ? ? 0.98 no
C11 H11B2 ? ? 0.98 no
C11 H11B3 ? ? 0.98 no

loop_
_geom_hbond_atom_site_label_D
_geom_hbond_atom_site_label_H
_geom_hbond_atom_site_label_A
_geom_hbond_site_symmetry_A
_geom_hbond_distance_DH
_geom_hbond_distance_HA
_geom_hbond_distance_DA
_geom_hbond_angle_DHA
'\a set' ? ? ? ? ? ? ?
C8 H8A2 O3 4_665 0.98 2.50 3.157(3) 124
C8 H8B1 O3 4_665 0.98 2.73 3.157(3) 107
C8 H8B2 O3 4_665 0.98 2.78 3.157(3) 104
'\b set' ? ? ? ? ? ? ?
C10 H10A1 O2 8_565 0.98 2.75 3.567(3) 141
C10 H10B3 O2 8_565 0.98 2.77 3.567(3) 139
'\g set' ? ? ? ? ? ? ?
C11 H11A1 O2 6_545 0.98 2.63 3.382(3) 134
C11 H11B1 O2 6_545 0.98 2.87 3.382(3) 113
'\d set' ? ? ? ? ? ? ?
C11 H11A2 O2 4_655 0.98 2.81 3.510(3) 129
C11 H11B3 O2 4_655 0.98 2.73 3.510(3) 137
